data_7039629
loop_
_publ_author_name
'Lam, Jolie'
'G\"unther, Benjamin A R'
'Farrell, Jeffrey M.'
'Eisenberger, Patrick'
'Bestvater, Brian P.'
'Newman, Paul D.'
'Melen, Rebecca L.'
'Crudden, Cathleen M.'
'Stephan, Douglas W.'

_publ_section_title
;
 Chiral carbene-borane adducts: precursors for borenium catalysts for
 asymmetric FLP hydrogenations.
;
_journal_issue 39
_journal_name_full 'Dalton transactions (Cambridge, England : 2003)'
_journal_page_first 15303
_journal_paper_doi 10.1039/c6dt02202b
_journal_volume 45
_journal_year 2016
_chemical_absolute_configuration unk
_chemical_formula_moiety 'C23 H43 B N2'
_chemical_formula_sum 'C23 H43 B N2'
_chemical_formula_weight 358.44
_chemical_name_systematic
;
 ?
;
_space_group_crystal_system triclinic
_space_group_IT_number 1
_space_group_name_Hall 'P 1'
_space_group_name_H-M_alt 'P 1'
_symmetry_Int_Tables_number 1
_symmetry_space_group_name_Hall 'P 1'
_symmetry_space_group_name_H-M 'P 1'
_audit_creation_date 2016-04-27
_audit_creation_method
;
Olex2 1.2
(compiled 2016.02.19 svn.r3266 for OlexSys, GUI svn.r5155)
;
_audit_update_record
;
2016-05-26 deposited with the CCDC.
2016-06-23 downloaded from the CCDC.
;
_cell_angle_alpha 91.586(2)
_cell_angle_beta 109.357(3)
_cell_angle_gamma 93.844(3)
_cell_formula_units_Z 2
_cell_length_a 9.4015(3)
_cell_length_b 9.5499(3)
_cell_length_c 12.9102(4)
_cell_measurement_reflns_used 8401
_cell_measurement_temperature 150(2)
_cell_measurement_theta_max 29.118
_cell_measurement_theta_min 4.067
_cell_volume 1089.60(6)
_computing_cell_refinement
;
CrysAlisPro, Agilent Technologies,
Version 1.171.37.35g (release 09-12-2014 CrysAlis171 .NET)
(compiled Dec  9 2014,15:38:47)
;
_computing_data_collection
;
CrysAlisPro, Agilent Technologies,
Version 1.171.37.35g (release 09-12-2014 CrysAlis171 .NET)
(compiled Dec  9 2014,15:38:47)
;
_computing_data_reduction
;
CrysAlisPro, Agilent Technologies,
Version 1.171.37.35g (release 09-12-2014 CrysAlis171 .NET)
(compiled Dec  9 2014,15:38:47)
;
_computing_molecular_graphics 'Olex2 (Dolomanov et al., 2009)'
_computing_publication_material 'Olex2 (Dolomanov et al., 2009)'
_computing_structure_refinement 'olex2.refine (Bourhis et al., 2015)'
_computing_structure_solution SHELXS
_diffrn_ambient_temperature 150.15
_diffrn_measured_fraction_theta_full 0.8116
_diffrn_measured_fraction_theta_max 0.8095
_diffrn_measurement_device_type 'Supernova Dual Atlas'
_diffrn_measurement_method 'omega scans'
_diffrn_radiation_type 'Mo K\a'
_diffrn_radiation_wavelength 0.71073
_diffrn_reflns_av_R_equivalents 0.0256
_diffrn_reflns_av_unetI/netI 0.0452
_diffrn_reflns_limit_h_max 11
_diffrn_reflns_limit_h_min -12
_diffrn_reflns_limit_k_max 12
_diffrn_reflns_limit_k_min -12
_diffrn_reflns_limit_l_max 17
_diffrn_reflns_limit_l_min -17
_diffrn_reflns_number 18560
_diffrn_reflns_theta_full 29.8735
_diffrn_reflns_theta_max 29.87
_diffrn_reflns_theta_min 3.35
_exptl_absorpt_coefficient_mu 0.062
_exptl_absorpt_correction_T_max 0.987
_exptl_absorpt_correction_T_min 0.979
_exptl_absorpt_correction_type gaussian
_exptl_absorpt_process_details
;
CrysAlisPro, Agilent Technologies,
Version 1.171.37.35g (release 09-12-2014 CrysAlis171 .NET)
(compiled Dec  9 2014,15:38:47)
Numerical absorption correction based on gaussian integration over
a multifaceted crystal model. Empirical absorption correction using 
spherical harmonics, implemented in SCALE3 ABSPACK scaling algorithm.
;
_exptl_crystal_colour colourless
_exptl_crystal_colour_primary colourless
_exptl_crystal_density_diffrn 1.0924
_exptl_crystal_description block
_exptl_crystal_F_000 400.1232
_exptl_crystal_size_max 0.44
_exptl_crystal_size_mid 0.36
_exptl_crystal_size_min 0.24
_refine_diff_density_max 0.2503
_refine_diff_density_min -0.1856
_refine_diff_density_rms 0.0457
_refine_ls_abs_structure_details 'Flack, H. D. (1983). Acta Cryst. A39, 876-881.'
_refine_ls_abs_structure_Flack 0(3)
_refine_ls_d_res_high 0.7135
_refine_ls_d_res_low 6.0816
_refine_ls_goodness_of_fit_ref 1.0711
_refine_ls_hydrogen_treatment constr
_refine_ls_matrix_type full
_refine_ls_number_constraints 128
_refine_ls_number_parameters 483
_refine_ls_number_reflns 10164
_refine_ls_number_restraints 0
_refine_ls_restrained_S_all 1.0711
_refine_ls_R_factor_all 0.0580
_refine_ls_R_factor_gt 0.0480
_refine_ls_shift/su_max 0.0000
_refine_ls_shift/su_mean 0.0000
_refine_ls_structure_factor_coef Fsqd
_refine_ls_weighting_details 'w=1/[\s^2^(Fo^2^)+(0.0521P)^2^+0.2889P] where P=(Fo^2^+2Fc^2^)/3'
_refine_ls_weighting_scheme calc
_refine_ls_wR_factor_gt 0.1159
_refine_ls_wR_factor_ref 0.1254
_reflns_Friedel_coverage 0.757
_reflns_limit_h_max 11
_reflns_limit_h_min -12
_reflns_limit_k_max 12
_reflns_limit_k_min -12
_reflns_limit_l_max 17
_reflns_limit_l_min -17
_reflns_number_gt 8977
_reflns_number_total 10164
_reflns_threshold_expression I>=2u(I)
_cod_data_source_file c6dt02202b2.cif
_cod_data_source_block rm1552
_cod_depositor_comments 'Adding full bibliography for 7039626--7039633.cif.'
_cod_original_sg_symbol_Hall ' P 1'
_cod_database_code 7039629
_olex2_refinement_description
;
1. Twinned data refinement
 Scales: 1(3) 0(3)
2. Fixed Uiso
 At 1.2 times of:
  All C(H) groups, All C(H,H) groups
 At 1.5 times of:
  All C(H,H,H) groups
3.a Ternary CH refined with riding coordinates:
 C2(H2), C3(H3), C7(H7), C11(H11), C14(H14), C17(H17), C32(H32), C33(H33),
 C37(H37), C41(H41), C44(H44), C47(H47)
3.b Secondary CH2 refined with riding coordinates:
 C4(H4a,H4b), C5(H5a,H5b), C6(H6a,H6b), C8(H8a,H8b), C9(H9a,H9b), C10(H10a,
 H10b), C18(H18a,H18b), C19(H19a,H19b), C34(H34a,H34b), C35(H35a,H35b),
 C36(H36a,H36b), C38(H38a,H38b), C39(H39a,H39b), C40(H40a,H40b), C48(H48a,H48b),
  C49(H49a,H49b)
3.c Idealised Me refined as rotating group:
 C12(H12a,H12b,H12c), C13(H13a,H13b,H13c), C15(H15a,H15b,H15c), C16(H16a,H16b,
 H16c), C22(H22a,H22b,H22c), C23(H23a,H23b,H23c), C24(H24a,H24b,H24c), C42(H42a,
 H42b,H42c), C43(H43a,H43b,H43c), C45(H45a,H45b,H45c), C46(H46a,H46b,H46c),
 C52(H52a,H52b,H52c), C53(H53a,H53b,H53c), C54(H54a,H54b,H54c)
;
_olex2_submission_special_instructions 'No special instructions were received'

loop_
_space_group_symop_id
_space_group_symop_operation_xyz
1 x,y,z

loop_
_atom_site_label
_atom_site_type_symbol
_atom_site_fract_x
_atom_site_fract_y
_atom_site_fract_z
_atom_site_U_iso_or_equiv
_atom_site_adp_type
_atom_site_occupancy
_atom_site_refinement_flags_posn
N1 N 0.64837(18) -0.03235(16) 0.91955(13) 0.0240(3) Uani 1.000000 .
B1 B 0.6358(2) 0.0998(2) 0.87385(16) 0.0218(4) Uani 1.000000 .
N2 N 0.92748(18) 0.19344(18) 0.91257(14) 0.0285(4) Uani 1.000000 .
C2 C 0.7647(2) 0.2024(2) 0.85844(15) 0.0236(4) Uani 1.000000 .
H2 H 0.7476(2) 0.2936(2) 0.89066(15) 0.0283(5) Uiso 1.000000 R
C3 C 0.7156(2) 0.2306(2) 0.73041(16) 0.0292(4) Uani 1.000000 .
H3 H 0.8123(2) 0.2393(2) 0.71374(16) 0.0351(5) Uiso 1.000000 R
N3 N 0.88566(17) 0.44730(16) 0.43676(12) 0.0220(3) Uani 1.000000 .
C4 C 0.6162(3) 0.1095(2) 0.65004(16) 0.0333(5) Uani 1.000000 .
H4a H 0.6395(3) 0.1140(2) 0.58078(16) 0.0399(6) Uiso 1.000000 R
H4b H 0.6498(3) 0.0195(2) 0.68224(16) 0.0399(6) Uiso 1.000000 R
N4 N 0.67643(19) 0.71911(16) 0.40130(14) 0.0272(4) Uani 1.000000 .
C5 C 0.4456(3) 0.1028(2) 0.62007(17) 0.0357(5) Uani 1.000000 .
H5a H 0.4103(3) 0.1904(2) 0.58442(17) 0.0429(6) Uiso 1.000000 R
H5b H 0.4014(3) 0.0240(2) 0.56471(17) 0.0429(6) Uiso 1.000000 R
C6 C 0.3818(2) 0.0838(2) 0.71390(18) 0.0343(5) Uani 1.000000 .
H6a H 0.2781(2) 0.1150(2) 0.68977(18) 0.0411(6) Uiso 1.000000 R
H6b H 0.3736(2) -0.0178(2) 0.72628(18) 0.0411(6) Uiso 1.000000 R
C7 C 0.4727(2) 0.1624(2) 0.82529(16) 0.0253(4) Uani 1.000000 .
H7 H 0.4176(2) 0.1342(2) 0.87669(16) 0.0303(5) Uiso 1.000000 R
C8 C 0.4691(2) 0.3239(2) 0.82143(18) 0.0313(4) Uani 1.000000 .
H8a H 0.3681(2) 0.3476(2) 0.82118(18) 0.0376(5) Uiso 1.000000 R
H8b H 0.5438(2) 0.3661(2) 0.89062(18) 0.0376(5) Uiso 1.000000 R
C9 C 0.5005(3) 0.3963(2) 0.72561(18) 0.0344(5) Uani 1.000000 .
H9a H 0.4167(3) 0.3651(2) 0.65736(18) 0.0413(6) Uiso 1.000000 R
H9b H 0.4963(3) 0.4987(2) 0.73712(18) 0.0413(6) Uiso 1.000000 R
C10 C 0.6499(3) 0.3735(2) 0.70575(17) 0.0341(5) Uani 1.000000 .
H10a H 0.7270(3) 0.4466(2) 0.75059(17) 0.0409(6) Uiso 1.000000 R
H10b H 0.6350(3) 0.3902(2) 0.62766(17) 0.0409(6) Uiso 1.000000 R
C11 C 0.5178(2) -0.1156(2) 0.93352(18) 0.0305(4) Uani 1.000000 .
H11 H 0.4273(2) -0.0615(2) 0.90130(18) 0.0366(5) Uiso 1.000000 R
C12 C 0.5368(3) -0.1287(2) 1.05509(19) 0.0403(5) Uani 1.000000 .
H12a H 0.6250(13) -0.1809(17) 1.0902(4) 0.0605(8) Uiso 1.000000 GR
H12b H 0.552(2) -0.0347(2) 1.0913(4) 0.0605(8) Uiso 1.000000 GR
H12c H 0.4461(9) -0.1788(17) 1.06170(19) 0.0605(8) Uiso 1.000000 GR
C13 C 0.4829(3) -0.2591(2) 0.8716(2) 0.0435(6) Uani 1.000000 .
H13a H 0.473(2) -0.2474(3) 0.7944(4) 0.0652(9) Uiso 1.000000 GR
H13b H 0.5653(11) -0.3187(7) 0.9048(10) 0.0652(9) Uiso 1.000000 GR
H13c H 0.3881(11) -0.3034(9) 0.8759(13) 0.0652(9) Uiso 1.000000 GR
C14 C 1.0156(2) 0.3238(2) 0.96794(17) 0.0315(4) Uani 1.000000 .
H14 H 1.1089(2) 0.2944(2) 1.02432(17) 0.0378(5) Uiso 1.000000 R
C15 C 0.9412(3) 0.4184(2) 1.02949(19) 0.0379(5) Uani 1.000000 .
H15a H 0.8619(14) 0.4663(14) 0.9763(2) 0.0569(8) Uiso 1.000000 GR
H15b H 0.8966(17) 0.3610(3) 1.0744(11) 0.0569(8) Uiso 1.000000 GR
H15c H 1.0176(5) 0.4883(12) 1.0771(11) 0.0569(8) Uiso 1.000000 GR
C16 C 1.0694(3) 0.4141(3) 0.8891(2) 0.0483(6) Uani 1.000000 .
H16a H 1.122(2) 0.3564(6) 0.8513(12) 0.0724(10) Uiso 1.000000 GR
H16b H 0.9819(4) 0.4507(18) 0.8347(10) 0.0724(10) Uiso 1.000000 GR
H16c H 1.1390(18) 0.4927(12) 0.9309(3) 0.0724(10) Uiso 1.000000 GR
C17 C 0.7872(2) -0.1091(2) 0.94976(16) 0.0281(4) Uani 1.000000 .
H17 H 0.7701(2) -0.1935(2) 0.98957(16) 0.0337(5) Uiso 1.000000 R
C18 C 0.8223(3) -0.1595(2) 0.84744(18) 0.0334(5) Uani 1.000000 .
H18a H 0.8684(3) -0.2505(2) 0.85929(18) 0.0400(6) Uiso 1.000000 R
H18b H 0.7288(3) -0.1712(2) 0.78255(18) 0.0400(6) Uiso 1.000000 R
C19 C 0.9336(2) -0.0444(2) 0.83072(18) 0.0350(5) Uani 1.000000 .
H19a H 1.0199(2) -0.0873(2) 0.81812(18) 0.0420(6) Uiso 1.000000 R
H19b H 0.8825(2) 0.0087(2) 0.76580(18) 0.0420(6) Uiso 1.000000 R
C20 C 0.9912(2) 0.0563(2) 0.93618(17) 0.0309(4) Uani 1.000000 .
C21 C 0.9355(2) -0.0263(2) 1.02125(16) 0.0306(4) Uani 1.000000 .
C22 C 1.0450(3) -0.1375(3) 1.0767(2) 0.0458(6) Uani 1.000000 .
H22a H 1.1405(8) -0.0900(3) 1.1251(13) 0.0687(9) Uiso 1.000000 GR
H22b H 0.9993(10) -0.1967(13) 1.1200(13) 0.0687(9) Uiso 1.000000 GR
H22c H 1.0643(18) -0.1962(14) 1.0201(2) 0.0687(9) Uiso 1.000000 GR
C23 C 0.9179(3) 0.0682(2) 1.11288(16) 0.0338(5) Uani 1.000000 .
H23a H 0.8413(14) 0.1340(12) 1.0810(2) 0.0507(7) Uiso 1.000000 GR
H23b H 0.8862(18) 0.0104(3) 1.1641(8) 0.0507(7) Uiso 1.000000 GR
H23c H 1.0148(5) 0.1210(13) 1.1523(9) 0.0507(7) Uiso 1.000000 GR
C24 C 1.1651(3) 0.0759(3) 0.9718(2) 0.0468(6) Uani 1.000000 .
H24a H 1.1947(3) 0.1383(17) 0.9222(10) 0.0702(9) Uiso 1.000000 GR
H24b H 1.2058(3) 0.1173(19) 1.0471(6) 0.0702(9) Uiso 1.000000 GR
H24c H 1.2053(3) -0.0156(4) 0.9688(16) 0.0702(9) Uiso 1.000000 GR
B31 B 0.7282(2) 0.4437(2) 0.38990(16) 0.0198(4) Uani 1.000000 .
C32 C 0.6273(2) 0.57334(18) 0.36120(14) 0.0209(4) Uani 1.000000 .
H32 H 0.5487(2) 0.54952(18) 0.39591(14) 0.0251(4) Uiso 1.000000 R
C33 C 0.5319(2) 0.5539(2) 0.23378(16) 0.0286(4) Uani 1.000000 .
H33 H 0.5222(2) 0.6516(2) 0.20766(16) 0.0344(5) Uiso 1.000000 R
C34 C 0.6073(3) 0.4782(2) 0.16037(16) 0.0331(5) Uani 1.000000 .
H34a H 0.5714(3) 0.5176(2) 0.08686(16) 0.0397(6) Uiso 1.000000 R
H34b H 0.7176(3) 0.5039(2) 0.19148(16) 0.0397(6) Uiso 1.000000 R
C35 C 0.5841(3) 0.3188(2) 0.14374(17) 0.0376(5) Uani 1.000000 .
H35a H 0.4748(3) 0.2930(2) 0.10670(17) 0.0451(6) Uiso 1.000000 R
H35b H 0.6368(3) 0.2895(2) 0.09280(17) 0.0451(6) Uiso 1.000000 R
C36 C 0.6378(2) 0.2331(2) 0.24648(16) 0.0297(4) Uani 1.000000 .
H36a H 0.5789(2) 0.1404(2) 0.22993(16) 0.0357(5) Uiso 1.000000 R
H36b H 0.7450(2) 0.2160(2) 0.25972(16) 0.0357(5) Uiso 1.000000 R
C37 C 0.6259(2) 0.29686(18) 0.35490(15) 0.0229(4) Uani 1.000000 .
H37 H 0.6754(2) 0.23129(18) 0.41268(15) 0.0274(5) Uiso 1.000000 R
C38 C 0.4609(2) 0.2956(2) 0.35330(16) 0.0284(4) Uani 1.000000 .
H38a H 0.4274(2) 0.1985(2) 0.36466(16) 0.0340(5) Uiso 1.000000 R
H38b H 0.4600(2) 0.3554(2) 0.41691(16) 0.0340(5) Uiso 1.000000 R
C39 C 0.3438(2) 0.3451(2) 0.24984(18) 0.0351(5) Uani 1.000000 .
H39a H 0.3372(2) 0.2788(2) 0.18778(18) 0.0421(6) Uiso 1.000000 R
H39b H 0.2442(2) 0.3369(2) 0.26066(18) 0.0421(6) Uiso 1.000000 R
C40 C 0.3688(2) 0.4942(2) 0.21486(18) 0.0373(5) Uani 1.000000 .
H40a H 0.3232(2) 0.5586(2) 0.25405(18) 0.0447(6) Uiso 1.000000 R
H40b H 0.3115(2) 0.4967(2) 0.13540(18) 0.0447(6) Uiso 1.000000 R
C41 C 0.9649(2) 0.3175(2) 0.46680(18) 0.0315(5) Uani 1.000000 .
H41 H 0.8860(2) 0.2368(2) 0.44189(18) 0.0378(5) Uiso 1.000000 R
C42 C 1.0793(3) 0.2960(3) 0.4083(2) 0.0451(6) Uani 1.000000 .
H42a H 1.0291(6) 0.298(2) 0.3287(2) 0.0677(9) Uiso 1.000000 GR
H42b H 1.1613(11) 0.3711(12) 0.4329(12) 0.0677(9) Uiso 1.000000 GR
H42c H 1.1210(16) 0.2048(9) 0.4259(13) 0.0677(9) Uiso 1.000000 GR
C43 C 1.0350(3) 0.3125(3) 0.5907(2) 0.0453(6) Uani 1.000000 .
H43a H 1.1206(14) 0.3839(14) 0.6178(3) 0.0680(9) Uiso 1.000000 GR
H43b H 0.9592(7) 0.331(2) 0.6252(2) 0.0680(9) Uiso 1.000000 GR
H43c H 1.071(2) 0.2193(7) 0.6093(2) 0.0680(9) Uiso 1.000000 GR
C44 C 0.5749(2) 0.7944(2) 0.44441(17) 0.0304(4) Uani 1.000000 .
H44 H 0.6383(2) 0.8742(2) 0.49355(17) 0.0365(5) Uiso 1.000000 R
C45 C 0.4985(3) 0.7100(2) 0.51370(19) 0.0369(5) Uani 1.000000 .
H45a H 0.4173(13) 0.6446(13) 0.4654(2) 0.0553(8) Uiso 1.000000 GR
H45b H 0.5734(5) 0.6570(14) 0.5661(10) 0.0553(8) Uiso 1.000000 GR
H45c H 0.4560(17) 0.7744(3) 0.5539(11) 0.0553(8) Uiso 1.000000 GR
C46 C 0.4523(3) 0.8603(3) 0.3521(2) 0.0444(6) Uani 1.000000 .
H46a H 0.5005(3) 0.9219(16) 0.3118(10) 0.0666(9) Uiso 1.000000 GR
H46b H 0.3870(14) 0.7856(3) 0.3016(9) 0.0666(9) Uiso 1.000000 GR
H46c H 0.3913(14) 0.9151(17) 0.3842(3) 0.0666(9) Uiso 1.000000 GR
C47 C 0.9909(2) 0.5748(2) 0.45791(16) 0.0253(4) Uani 1.000000 .
H47 H 1.0941(2) 0.5494(2) 0.50230(16) 0.0304(5) Uiso 1.000000 R
C48 C 0.9990(2) 0.6355(2) 0.35031(17) 0.0322(5) Uani 1.000000 .
H48a H 1.1017(2) 0.6795(2) 0.36116(17) 0.0387(5) Uiso 1.000000 R
H48b H 0.9741(2) 0.5605(2) 0.29112(17) 0.0387(5) Uiso 1.000000 R
C49 C 0.8831(3) 0.7448(2) 0.32117(18) 0.0335(5) Uani 1.000000 .
H49a H 0.9279(3) 0.8323(2) 0.30106(18) 0.0402(6) Uiso 1.000000 R
H49b H 0.7941(3) 0.7091(2) 0.25764(18) 0.0402(6) Uiso 1.000000 R
C50 C 0.8338(2) 0.77533(19) 0.42356(17) 0.0291(4) Uani 1.000000 .
C51 C 0.9516(2) 0.7013(2) 0.51777(16) 0.0287(4) Uani 1.000000 .
C52 C 1.1009(3) 0.7944(3) 0.5701(2) 0.0469(6) Uani 1.000000 .
H52a H 1.0828(6) 0.8749(12) 0.6114(14) 0.0704(9) Uiso 1.000000 GR
H52b H 1.1764(8) 0.7392(6) 0.6199(13) 0.0704(9) Uiso 1.000000 GR
H52c H 1.1383(12) 0.8281(17) 0.5121(2) 0.0704(9) Uiso 1.000000 GR
C53 C 0.8940(3) 0.6608(2) 0.61112(17) 0.0336(5) Uani 1.000000 .
H53a H 0.8090(12) 0.5890(13) 0.5836(4) 0.0504(7) Uiso 1.000000 GR
H53b H 0.9756(6) 0.6234(16) 0.6701(6) 0.0504(7) Uiso 1.000000 GR
H53c H 0.8605(17) 0.7439(4) 0.6397(9) 0.0504(7) Uiso 1.000000 GR
C54 C 0.8477(3) 0.9365(2) 0.4463(2) 0.0464(6) Uani 1.000000 .
H54a H 0.7646(13) 0.9777(3) 0.3912(10) 0.0697(9) Uiso 1.000000 GR
H54b H 0.843(2) 0.9576(2) 0.5197(7) 0.0697(9) Uiso 1.000000 GR
H54c H 0.9445(10) 0.9764(3) 0.4423(16) 0.0697(9) Uiso 1.000000 GR

loop_
_atom_site_aniso_label
_atom_site_aniso_U_11
_atom_site_aniso_U_22
_atom_site_aniso_U_33
_atom_site_aniso_U_12
_atom_site_aniso_U_13
_atom_site_aniso_U_23
N1 0.0241(8) 0.0261(8) 0.0222(8) 0.0043(6) 0.0079(6) 0.0022(6)
B1 0.0216(11) 0.0278(10) 0.0161(9) 0.0021(8) 0.0068(8) -0.0008(8)
N2 0.0190(8) 0.0356(9) 0.0277(9) -0.0004(7) 0.0046(7) -0.0035(7)
C2 0.0210(9) 0.0293(10) 0.0197(8) 0.0025(7) 0.0057(7) 0.0004(7)
C3 0.0290(11) 0.0373(11) 0.0220(9) -0.0016(8) 0.0101(8) 0.0039(8)
N3 0.0219(8) 0.0212(7) 0.0226(8) 0.0024(6) 0.0068(6) 0.0009(6)
C4 0.0428(13) 0.0364(11) 0.0202(9) 0.0065(9) 0.0095(9) -0.0010(8)
N4 0.0301(9) 0.0190(7) 0.0341(9) 0.0017(7) 0.0132(7) -0.0012(7)
C5 0.0398(13) 0.0286(10) 0.0281(11) 0.0005(9) -0.0021(9) -0.0032(8)
C6 0.0239(11) 0.0302(11) 0.0391(12) -0.0002(8) -0.0023(9) 0.0062(9)
C7 0.0217(10) 0.0263(9) 0.0304(10) 0.0019(7) 0.0118(8) 0.0060(8)
C8 0.0308(11) 0.0270(10) 0.0374(11) 0.0079(8) 0.0118(9) 0.0034(8)
C9 0.0446(13) 0.0233(10) 0.0325(11) 0.0063(9) 0.0081(10) 0.0048(8)
C10 0.0371(12) 0.0336(11) 0.0290(10) -0.0068(9) 0.0089(9) 0.0081(9)
C11 0.0325(11) 0.0269(10) 0.0348(11) 0.0025(8) 0.0144(9) 0.0081(8)
C12 0.0515(15) 0.0384(12) 0.0385(12) 0.0038(10) 0.0243(11) 0.0108(10)
C13 0.0481(15) 0.0322(11) 0.0467(14) -0.0062(10) 0.0131(12) 0.0021(10)
C14 0.0238(10) 0.0401(11) 0.0274(10) -0.0051(8) 0.0056(8) -0.0009(9)
C15 0.0372(13) 0.0344(11) 0.0392(12) -0.0068(9) 0.0113(10) -0.0072(9)
C16 0.0396(14) 0.0613(16) 0.0419(14) -0.0203(12) 0.0157(11) 0.0007(12)
C17 0.0316(11) 0.0270(10) 0.0261(10) 0.0093(8) 0.0088(8) 0.0012(8)
C18 0.0371(12) 0.0329(11) 0.0307(10) 0.0098(9) 0.0113(9) -0.0047(9)
C19 0.0304(12) 0.0493(13) 0.0285(10) 0.0097(10) 0.0138(9) -0.0068(9)
C20 0.0219(10) 0.0412(12) 0.0282(10) 0.0045(8) 0.0069(8) -0.0067(9)
C21 0.0284(11) 0.0371(11) 0.0242(9) 0.0129(9) 0.0043(8) -0.0010(8)
C22 0.0426(14) 0.0515(14) 0.0384(13) 0.0236(12) 0.0033(11) 0.0032(11)
C23 0.0376(12) 0.0396(12) 0.0223(10) 0.0059(9) 0.0072(9) -0.0022(8)
C24 0.0240(12) 0.0635(16) 0.0517(15) 0.0106(11) 0.0104(11) -0.0073(12)
B31 0.0262(10) 0.0196(9) 0.0154(9) 0.0007(8) 0.0096(8) -0.0002(7)
C32 0.0228(9) 0.0197(8) 0.0198(9) 0.0009(7) 0.0069(7) -0.0004(7)
C33 0.0321(11) 0.0290(10) 0.0222(9) 0.0041(8) 0.0051(8) 0.0040(8)
C34 0.0415(13) 0.0372(11) 0.0216(9) -0.0003(9) 0.0126(9) 0.0021(8)
C35 0.0463(14) 0.0429(12) 0.0264(10) 0.0005(10) 0.0169(10) -0.0049(9)
C36 0.0360(12) 0.0247(10) 0.0293(10) -0.0010(8) 0.0131(9) -0.0055(8)
C37 0.0267(10) 0.0194(8) 0.0220(9) -0.0010(7) 0.0082(7) -0.0006(7)
C38 0.0285(11) 0.0289(10) 0.0260(10) -0.0074(8) 0.0088(8) -0.0022(8)
C39 0.0216(10) 0.0510(13) 0.0294(11) -0.0076(9) 0.0068(8) -0.0043(9)
C40 0.0262(11) 0.0470(13) 0.0313(11) 0.0047(9) -0.0005(9) 0.0003(10)
C41 0.0244(11) 0.0293(10) 0.0422(12) 0.0082(8) 0.0114(9) 0.0056(9)
C42 0.0398(14) 0.0448(13) 0.0560(15) 0.0136(11) 0.0213(12) -0.0026(11)
C43 0.0368(13) 0.0530(15) 0.0486(14) 0.0171(11) 0.0132(11) 0.0243(12)
C44 0.0366(12) 0.0226(9) 0.0350(11) 0.0058(8) 0.0154(9) 0.0001(8)
C45 0.0419(13) 0.0348(12) 0.0428(13) 0.0085(10) 0.0251(11) -0.0003(10)
C46 0.0535(16) 0.0364(12) 0.0506(14) 0.0208(11) 0.0234(12) 0.0097(11)
C47 0.0201(9) 0.0300(10) 0.0246(9) -0.0015(7) 0.0067(7) 0.0004(8)
C48 0.0311(11) 0.0385(11) 0.0321(11) -0.0027(9) 0.0182(9) 0.0034(9)
C49 0.0395(13) 0.0309(11) 0.0345(11) -0.0026(9) 0.0184(10) 0.0096(9)
C50 0.0346(12) 0.0198(9) 0.0334(11) -0.0044(8) 0.0135(9) -0.0015(8)
C51 0.0296(11) 0.0273(10) 0.0274(10) -0.0069(8) 0.0093(8) -0.0041(8)
C52 0.0388(14) 0.0456(14) 0.0495(15) -0.0172(11) 0.0107(11) -0.0148(11)
C53 0.0364(12) 0.0400(11) 0.0231(10) -0.0017(9) 0.0095(9) -0.0042(8)
C54 0.0519(16) 0.0215(10) 0.0678(18) -0.0067(10) 0.0249(13) -0.0022(10)

loop_
_atom_type_symbol
_atom_type_scat_dispersion_real
_atom_type_scat_dispersion_imag
_atom_type_scat_Cromer_Mann_a1
_atom_type_scat_Cromer_Mann_a2
_atom_type_scat_Cromer_Mann_a3
_atom_type_scat_Cromer_Mann_a4
_atom_type_scat_Cromer_Mann_b1
_atom_type_scat_Cromer_Mann_b2
_atom_type_scat_Cromer_Mann_b3
_atom_type_scat_Cromer_Mann_b4
_atom_type_scat_Cromer_Mann_c
_atom_type_scat_source
_atom_type_scat_dispersion_source
H 0.00000 0.00000 0.49300 0.32291 0.14019 0.04081 10.51090 26.12570 3.14236 57.79970 0.0030380000826 'International Tables Volume C Table 6.1.1.4 (pp. 500-502)' 'Henke, Gullikson and Davis, At. Data and Nucl. Data Tables, 1993, 54, 2'
C 0.00347 0.00161 2.31000 1.02000 1.58860 0.86500 20.84390 10.20750 0.56870 51.65120 0.215599998832 'International Tables Volume C Table 6.1.1.4 (pp. 500-502)' 'Henke, Gullikson and Davis, At. Data and Nucl. Data Tables, 1993, 54, 2'
B 0.00141 0.00067 2.05450 1.33260 1.09790 0.70680 23.21850 1.02100 60.34980 0.14030 -0.193200007081 'International Tables Volume C Table 6.1.1.4 (pp. 500-502)' 'Henke, Gullikson and Davis, At. Data and Nucl. Data Tables, 1993, 54, 2'
N 0.00653 0.00323 12.21260 3.13220 2.01250 1.16630 0.00570 9.89330 28.99750 0.58260 -11.5290002823 'International Tables Volume C Table 6.1.1.4 (pp. 500-502)' 'Henke, Gullikson and Davis, At. Data and Nucl. Data Tables, 1993, 54, 2'

loop_
_geom_angle_atom_site_label_1
_geom_angle_atom_site_label_2
_geom_angle_atom_site_label_3
_geom_angle
C11 N1 B1 122.55(16)
C17 N1 B1 124.57(16)
C17 N1 C11 112.68(15)
C2 B1 N1 128.26(17)
C7 B1 N1 120.40(17)
C7 B1 C2 111.31(16)
C14 N2 C2 116.42(16)
C20 N2 C2 120.99(16)
C20 N2 C14 120.58(16)
N2 C2 B1 125.42(16)
H2 C2 B1 102.19(10)
H2 C2 N2 102.19(10)
C3 C2 B1 106.65(15)
C3 C2 N2 114.69(16)
C3 C2 H2 102.19(10)
H3 C3 C2 105.06(10)
C4 C3 C2 116.22(16)
C4 C3 H3 105.06(11)
C10 C3 C2 111.77(16)
C10 C3 H3 105.06(11)
C10 C3 C4 112.49(17)
C41 N3 B31 121.91(16)
C47 N3 B31 125.39(15)
C47 N3 C41 112.66(15)
H4a C4 C3 107.48(11)
H4b C4 C3 107.48(11)
H4b C4 H4a 107.0
C5 C4 C3 119.37(18)
C5 C4 H4a 107.48(11)
C5 C4 H4b 107.48(12)
C44 N4 C32 116.60(15)
C50 N4 C32 121.07(15)
C50 N4 C44 120.56(15)
H5a C5 C4 108.07(12)
H5b C5 C4 108.07(11)
H5b C5 H5a 107.3
C6 C5 C4 116.91(17)
C6 C5 H5a 108.07(11)
C6 C5 H5b 108.07(11)
H6a C6 C5 108.15(11)
H6b C6 C5 108.15(11)
H6b C6 H6a 107.3
C7 C6 C5 116.55(17)
C7 C6 H6a 108.15(11)
C7 C6 H6b 108.15(10)
C6 C7 B1 109.20(16)
H7 C7 B1 105.24(10)
H7 C7 C6 105.24(11)
C8 C7 B1 117.68(16)
C8 C7 C6 113.09(16)
C8 C7 H7 105.24(11)
H8a C8 C7 107.69(11)
H8b C8 C7 107.69(11)
H8b C8 H8a 107.1
C9 C8 C7 118.51(17)
C9 C8 H8a 107.69(11)
C9 C8 H8b 107.69(12)
H9a C9 C8 107.74(12)
H9b C9 C8 107.74(11)
H9b C9 H9a 107.1
C10 C9 C8 118.30(17)
C10 C9 H9a 107.74(12)
C10 C9 H9b 107.74(11)
C9 C10 C3 118.30(17)
H10a C10 C3 107.74(11)
H10a C10 C9 107.74(12)
H10b C10 C3 107.74(11)
H10b C10 C9 107.74(11)
H10b C10 H10a 107.1
H11 C11 N1 106.71(10)
C12 C11 N1 111.35(18)
C12 C11 H11 106.71(12)
C13 C11 N1 113.47(18)
C13 C11 H11 106.71(13)
C13 C11 C12 111.43(18)
H12a C12 C11 109.5
H12b C12 C11 109.5
H12b C12 H12a 109.5
H12c C12 C11 109.5
H12c C12 H12a 109.5
H12c C12 H12b 109.5
H13a C13 C11 109.5
H13b C13 C11 109.5
H13b C13 H13a 109.5
H13c C13 C11 109.5
H13c C13 H13a 109.5
H13c C13 H13b 109.5
H14 C14 N2 106.28(11)
C15 C14 N2 116.99(17)
C15 C14 H14 106.28(12)
C16 C14 N2 112.09(17)
C16 C14 H14 106.28(13)
C16 C14 C15 108.2(2)
H15a C15 C14 109.5
H15b C15 C14 109.5
H15b C15 H15a 109.5
H15c C15 C14 109.5
H15c C15 H15a 109.5
H15c C15 H15b 109.5
H16a C16 C14 109.5
H16b C16 C14 109.5
H16b C16 H16a 109.5
H16c C16 C14 109.5
H16c C16 H16a 109.5
H16c C16 H16b 109.5
H17 C17 N1 108.19(10)
C18 C17 N1 111.46(16)
C18 C17 H17 108.19(11)
C21 C17 N1 116.77(16)
C21 C17 H17 108.19(11)
C21 C17 C18 103.70(17)
H18a C18 C17 110.64(11)
H18b C18 C17 110.64(11)
H18b C18 H18a 108.8
C19 C18 C17 105.49(17)
C19 C18 H18a 110.64(11)
C19 C18 H18b 110.64(12)
H19a C19 C18 110.03(11)
H19b C19 C18 110.03(12)
H19b C19 H19a 108.4
C20 C19 C18 108.31(17)
C20 C19 H19a 110.03(11)
C20 C19 H19b 110.03(12)
C19 C20 N2 110.20(17)
C21 C20 N2 113.40(16)
C21 C20 C19 103.02(17)
C24 C20 N2 109.80(18)
C24 C20 C19 107.90(17)
C24 C20 C21 112.20(18)
C20 C21 C17 104.08(16)
C22 C21 C17 106.21(18)
C22 C21 C20 111.64(18)
C23 C21 C17 113.90(17)
C23 C21 C20 113.53(17)
C23 C21 C22 107.31(17)
H22a C22 C21 109.5
H22b C22 C21 109.5
H22b C22 H22a 109.5
H22c C22 C21 109.5
H22c C22 H22a 109.5
H22c C22 H22b 109.5
H23a C23 C21 109.5
H23b C23 C21 109.5
H23b C23 H23a 109.5
H23c C23 C21 109.5
H23c C23 H23a 109.5
H23c C23 H23b 109.5
H24a C24 C20 109.5
H24b C24 C20 109.5
H24b C24 H24a 109.5
H24c C24 C20 109.5
H24c C24 H24a 109.5
H24c C24 H24b 109.5
C32 B31 N3 127.63(17)
C37 B31 N3 121.15(16)
C37 B31 C32 111.20(16)
B31 C32 N4 125.87(16)
H32 C32 N4 102.09(10)
H32 C32 B31 102.09(10)
C33 C32 N4 114.48(15)
C33 C32 B31 106.60(14)
C33 C32 H32 102.09(10)
H33 C33 C32 104.93(9)
C34 C33 C32 116.24(16)
C34 C33 H33 104.93(11)
C40 C33 C32 111.45(16)
C40 C33 H33 104.93(11)
C40 C33 C34 113.11(18)
H34a C34 C33 107.53(10)
H34b C34 C33 107.53(11)
H34b C34 H34a 107.0
C35 C34 C33 119.16(18)
C35 C34 H34a 107.53(11)
C35 C34 H34b 107.53(13)
H35a C35 C34 107.96(13)
H35b C35 C34 107.96(11)
H35b C35 H35a 107.2
C36 C35 C34 117.37(17)
C36 C35 H35a 107.96(12)
C36 C35 H35b 107.96(12)
H36a C36 C35 107.94(12)
H36b C36 C35 107.94(12)
H36b C36 H36a 107.2
C37 C36 C35 117.46(16)
C37 C36 H36a 107.94(10)
C37 C36 H36b 107.94(11)
C36 C37 B31 110.10(15)
H37 C37 B31 105.32(10)
H37 C37 C36 105.32(10)
C38 C37 B31 117.08(15)
C38 C37 C36 112.61(16)
C38 C37 H37 105.32(10)
H38a C38 C37 107.99(10)
H38b C38 C37 107.99(10)
H38b C38 H38a 107.2
C39 C38 C37 117.24(17)
C39 C38 H38a 107.99(11)
C39 C38 H38b 107.99(12)
H39a C39 C38 107.73(12)
H39b C39 C38 107.73(11)
H39b C39 H39a 107.1
C40 C39 C38 118.31(17)
C40 C39 H39a 107.73(12)
C40 C39 H39b 107.73(12)
C39 C40 C33 118.24(18)
H40a C40 C33 107.75(12)
H40a C40 C39 107.75(13)
H40b C40 C33 107.75(11)
H40b C40 C39 107.75(11)
H40b C40 H40a 107.1
H41 C41 N3 106.76(11)
C42 C41 N3 113.09(18)
C42 C41 H41 106.76(13)
C43 C41 N3 110.91(18)
C43 C41 H41 106.76(13)
C43 C41 C42 112.12(19)
H42a C42 C41 109.5
H42b C42 C41 109.5
H42b C42 H42a 109.5
H42c C42 C41 109.5
H42c C42 H42a 109.5
H42c C42 H42b 109.5
H43a C43 C41 109.5
H43b C43 C41 109.5
H43b C43 H43a 109.5
H43c C43 C41 109.5
H43c C43 H43a 109.5
H43c C43 H43b 109.5
H44 C44 N4 106.54(11)
C45 C44 N4 116.21(16)
C45 C44 H44 106.54(12)
C46 C44 N4 111.65(17)
C46 C44 H44 106.54(12)
C46 C44 C45 108.79(19)
H45a C45 C44 109.5
H45b C45 C44 109.5
H45b C45 H45a 109.5
H45c C45 C44 109.5
H45c C45 H45a 109.5
H45c C45 H45b 109.5
H46a C46 C44 109.5
H46b C46 C44 109.5
H46b C46 H46a 109.5
H46c C46 C44 109.5
H46c C46 H46a 109.5
H46c C46 H46b 109.5
H47 C47 N3 108.34(10)
C48 C47 N3 111.87(16)
C48 C47 H47 108.34(11)
C51 C47 N3 116.28(16)
C51 C47 H47 108.34(10)
C51 C47 C48 103.34(16)
H48a C48 C47 110.61(11)
H48b C48 C47 110.61(11)
H48b C48 H48a 108.7
C49 C48 C47 105.67(16)
C49 C48 H48a 110.61(11)
C49 C48 H48b 110.61(12)
H49a C49 C48 110.03(11)
H49b C49 C48 110.03(12)
H49b C49 H49a 108.4
C50 C49 C48 108.35(16)
C50 C49 H49a 110.03(10)
C50 C49 H49b 110.03(11)
C49 C50 N4 110.01(16)
C51 C50 N4 113.59(15)
C51 C50 C49 103.21(16)
C54 C50 N4 109.91(18)
C54 C50 C49 108.01(18)
C54 C50 C51 111.77(18)
C50 C51 C47 104.10(15)
C52 C51 C47 106.20(18)
C52 C51 C50 112.20(17)
C53 C51 C47 113.85(17)
C53 C51 C50 113.52(17)
C53 C51 C52 106.85(18)
H52a C52 C51 109.5
H52b C52 C51 109.5
H52b C52 H52a 109.5
H52c C52 C51 109.5
H52c C52 H52a 109.5
H52c C52 H52b 109.5
H53a C53 C51 109.5
H53b C53 C51 109.5
H53b C53 H53a 109.5
H53c C53 C51 109.5
H53c C53 H53a 109.5
H53c C53 H53b 109.5
H54a C54 C50 109.5
H54b C54 C50 109.5
H54b C54 H54a 109.5
H54c C54 C50 109.5
H54c C54 H54a 109.5
H54c C54 H54b 109.5

loop_
_geom_bond_atom_site_label_1
_geom_bond_atom_site_label_2
_geom_bond_distance
N1 B1 1.403(3)
N1 C11 1.482(3)
N1 C17 1.483(2)
B1 C2 1.575(3)
B1 C7 1.615(3)
N2 C2 1.466(2)
N2 C14 1.472(3)
N2 C20 1.474(3)
C2 H2 1.0000
C2 C3 1.598(3)
C3 H3 1.0000
C3 C4 1.560(3)
C3 C10 1.534(3)
N3 B31 1.399(3)
N3 C41 1.483(2)
N3 C47 1.476(2)
C4 H4a 0.9900
C4 H4b 0.9900
C4 C5 1.517(3)
N4 C32 1.461(2)
N4 C44 1.470(3)
N4 C50 1.470(3)
C5 H5a 0.9900
C5 H5b 0.9900
C5 C6 1.529(3)
C6 H6a 0.9900
C6 H6b 0.9900
C6 C7 1.549(3)
C7 H7 1.0000
C7 C8 1.547(3)
C8 H8a 0.9900
C8 H8b 0.9900
C8 C9 1.536(3)
C9 H9a 0.9900
C9 H9b 0.9900
C9 C10 1.537(3)
C10 H10a 0.9900
C10 H10b 0.9900
C11 H11 1.0000
C11 C12 1.529(3)
C11 C13 1.527(3)
C12 H12a 0.9800
C12 H12b 0.9800
C12 H12c 0.9800
C13 H13a 0.9800
C13 H13b 0.9800
C13 H13c 0.9800
C14 H14 1.0000
C14 C15 1.533(3)
C14 C16 1.539(3)
C15 H15a 0.9800
C15 H15b 0.9800
C15 H15c 0.9800
C16 H16a 0.9800
C16 H16b 0.9800
C16 H16c 0.9800
C17 H17 1.0000
C17 C18 1.536(3)
C17 C21 1.543(3)
C18 H18a 0.9900
C18 H18b 0.9900
C18 C19 1.535(3)
C19 H19a 0.9900
C19 H19b 0.9900
C19 C20 1.563(3)
C20 C21 1.574(3)
C20 C24 1.541(3)
C21 C22 1.549(3)
C21 C23 1.527(3)
C22 H22a 0.9800
C22 H22b 0.9800
C22 H22c 0.9800
C23 H23a 0.9800
C23 H23b 0.9800
C23 H23c 0.9800
C24 H24a 0.9800
C24 H24b 0.9800
C24 H24c 0.9800
B31 C32 1.587(3)
B31 C37 1.610(3)
C32 H32 1.0000
C32 C33 1.590(3)
C33 H33 1.0000
C33 C34 1.549(3)
C33 C40 1.537(3)
C34 H34a 0.9900
C34 H34b 0.9900
C34 C35 1.522(3)
C35 H35a 0.9900
C35 H35b 0.9900
C35 C36 1.535(3)
C36 H36a 0.9900
C36 H36b 0.9900
C36 C37 1.552(3)
C37 H37 1.0000
C37 C38 1.543(3)
C38 H38a 0.9900
C38 H38b 0.9900
C38 C39 1.533(3)
C39 H39a 0.9900
C39 H39b 0.9900
C39 C40 1.532(3)
C40 H40a 0.9900
C40 H40b 0.9900
C41 H41 1.0000
C41 C42 1.527(3)
C41 C43 1.519(3)
C42 H42a 0.9800
C42 H42b 0.9800
C42 H42c 0.9800
C43 H43a 0.9800
C43 H43b 0.9800
C43 H43c 0.9800
C44 H44 1.0000
C44 C45 1.534(3)
C44 C46 1.540(3)
C45 H45a 0.9800
C45 H45b 0.9800
C45 H45c 0.9800
C46 H46a 0.9800
C46 H46b 0.9800
C46 H46c 0.9800
C47 H47 1.0000
C47 C48 1.543(3)
C47 C51 1.546(3)
C48 H48a 0.9900
C48 H48b 0.9900
C48 C49 1.524(3)
C49 H49a 0.9900
C49 H49b 0.9900
C49 C50 1.565(3)
C50 C51 1.570(3)
C50 C54 1.548(3)
C51 C52 1.546(3)
C51 C53 1.525(3)
C52 H52a 0.9800
C52 H52b 0.9800
C52 H52c 0.9800
C53 H53a 0.9800
C53 H53b 0.9800
C53 H53c 0.9800
C54 H54a 0.9800
C54 H54b 0.9800
C54 H54c 0.9800

loop_
_twin_individual_id
_twin_individual_mass_fraction_refined
1 1(3)
2 0(3)
